data_1529083
loop_
_publ_author_name
'Sanna, Elena'
'Escudero-Ad\'an, Eduardo C.'
'Bauz\'a, Antonio'
'Ballester, Pablo'
'Frontera, Antonio'
'Rotger, Carmen'
'Costa, Antonio'

_publ_section_title
;
 A crystalline sponge based on dispersive forces suitable for X-ray
 structure determination of included molecular guests
;
_journal_issue 10
_journal_name_full 'Chem. Sci.'
_journal_page_first 5466
_journal_paper_doi 10.1039/C5SC01838B
_journal_volume 6
_journal_year 2015
_chemical_formula_sum 'C68 H68 N4 O2'
_chemical_formula_weight 973.26
_chemical_name_systematic
; 
 ? 
;
_space_group_IT_number 15
_symmetry_cell_setting monoclinic
_symmetry_space_group_name_Hall '-C 2yc'
_symmetry_space_group_name_H-M 'C 1 2/c 1'
_atom_sites_solution_hydrogens geom
_atom_sites_solution_primary direct
_atom_sites_solution_secondary difmap
_audit_creation_method SHELXL-97
_audit_update_record
;
2014-07-07 deposited with the CCDC.
2015-07-14 downloaded from the CCDC.
;
_cell_angle_alpha 90.00
_cell_angle_beta 96.944(5)
_cell_angle_gamma 90.00
_cell_formula_units_Z 4
_cell_length_a 35.119(8)
_cell_length_b 5.8515(13)
_cell_length_c 28.129(6)
_cell_measurement_reflns_used 4732
_cell_measurement_temperature 100(2)
_cell_measurement_theta_max 31.57
_cell_measurement_theta_min 2.20
_cell_volume 5738(2)
_computing_cell_refinement 'Bruker APEX2 v2011.4-0'
_computing_data_collection 'Bruker APEX2 v2011.4-0'
_computing_data_reduction 'Bruker SAINT V7.60A'
_computing_molecular_graphics 'Bruker SHELXTL'
_computing_publication_material 'Bruker SHELXTL'
_computing_structure_refinement 'SHELXS-97 (Sheldrick, 2008)'
_computing_structure_solution Sir2011
_diffrn_ambient_temperature 100(2)
_diffrn_detector_area_resol_mean 512
_diffrn_detector_type '4K CCD area detector APEX II'
_diffrn_measured_fraction_theta_full 0.983
_diffrn_measured_fraction_theta_max 0.925
_diffrn_measurement_device_type 'Kappa 4-axis goniometer bruker-nonius'
_diffrn_measurement_method
;
 Fullsphere data collection, phi and omega scans
;
_diffrn_measurement_specimen_support 'magnetic support with MicroMount'
_diffrn_radiation_monochromator 'Multilayer Montel 200 mirrors'
_diffrn_radiation_type MoK\a
_diffrn_radiation_wavelength 0.71073
_diffrn_reflns_av_R_equivalents 0.0000
_diffrn_reflns_av_sigmaI/netI 0.0571
_diffrn_reflns_limit_h_max 51
_diffrn_reflns_limit_h_min -52
_diffrn_reflns_limit_k_max 8
_diffrn_reflns_limit_k_min 0
_diffrn_reflns_limit_l_max 41
_diffrn_reflns_limit_l_min 0
_diffrn_reflns_number 9090
_diffrn_reflns_theta_full 25.42
_diffrn_reflns_theta_max 31.82
_diffrn_reflns_theta_min 1.46
_diffrn_source 'Rotating anode X-ray tube'
_diffrn_source_current 70
_diffrn_source_power 50
_diffrn_source_size '3 mm x 0.3 mm fine focus'
_diffrn_source_type 'Bruker-Nonius FR 591'
_exptl_absorpt_coefficient_mu 0.067
_exptl_absorpt_correction_T_max 0.9980
_exptl_absorpt_correction_T_min 0.9833
_exptl_absorpt_correction_type empirical
_exptl_absorpt_process_details
; 
 TWINABS Version 2008/0 Bruker-Nonius
 Blessing, Acta Cryst. (1995) A51 33-38
;
_exptl_crystal_colour colourless
_exptl_crystal_density_diffrn 1.127
_exptl_crystal_density_method 'not measured'
_exptl_crystal_description Block
_exptl_crystal_F_000 2080
_exptl_crystal_recrystallization_method 'Inmersion in p-Anisaldehide'
_exptl_crystal_size_max 0.40
_exptl_crystal_size_mid 0.20
_exptl_crystal_size_min 0.20
_refine_diff_density_max 0.984
_refine_diff_density_min -0.685
_refine_diff_density_rms 0.103
_refine_ls_extinction_method none
_refine_ls_goodness_of_fit_ref 1.088
_refine_ls_hydrogen_treatment noref
_refine_ls_matrix_type full
_refine_ls_number_parameters 495
_refine_ls_number_reflns 9090
_refine_ls_number_restraints 354
_refine_ls_restrained_S_all 1.075
_refine_ls_R_factor_all 0.1489
_refine_ls_R_factor_gt 0.1199
_refine_ls_shift/su_max 0.006
_refine_ls_shift/su_mean 0.000
_refine_ls_structure_factor_coef Fsqd
_refine_ls_weighting_details 'calc w=1/[\s^2^(Fo^2^)+(0.1635P)^2^+20.9774P] where P=(Fo^2^+2Fc^2^)/3'
_refine_ls_weighting_scheme calc
_refine_ls_wR_factor_gt 0.3229
_refine_ls_wR_factor_ref 0.3400
_reflns_number_gt 6700
_reflns_number_total 9090
_reflns_threshold_expression >2sigma(I)
_cod_data_source_file c5sc01838b2.cif
_cod_data_source_block 3_PAL
_cod_depositor_comments
;
The following automatic conversions were performed:

'_symmetry_cell_setting' value 'Monoclinic' changed to 'monoclinic'
according to
/usr/data/users/saulius/crontab/automatic-downloads/rss-feeds/RSC/lib/dictionaries/cif_core.dic
dictionary named 'cif_core.dic' version 2.4.2 from 2011-04-26.

Automatic conversion script
Id: cif_fix_values 3271 2015-04-21 07:52:19Z andrius 

 Adding full bibliography for 1529078--1529087.cif.
;
_cod_original_sg_symbol_H-M C2/c
_cod_database_code 1529083

loop_
_symmetry_equiv_pos_as_xyz
'x, y, z'
'-x, y, -z+1/2'
'x+1/2, y+1/2, z'
'-x+1/2, y+1/2, -z+1/2'
'-x, -y, -z'
'x, -y, z-1/2'
'-x+1/2, -y+1/2, -z'
'x+1/2, -y+1/2, z-1/2'

loop_
_atom_site_label
_atom_site_type_symbol
_atom_site_fract_x
_atom_site_fract_y
_atom_site_fract_z
_atom_site_U_iso_or_equiv
_atom_site_adp_type
_atom_site_occupancy
_atom_site_symmetry_multiplicity
_atom_site_calc_flag
_atom_site_refinement_flags
_atom_site_disorder_assembly
_atom_site_disorder_group
N1 N 0.14622(6) 0.7032(5) 0.39121(7) 0.0257(5) Uani 1 1 d . . .
N2 N 0.05069(6) 0.7523(5) 0.06666(7) 0.0281(5) Uani 1 1 d . . .
C1 C 0.12336(9) 0.8643(7) 0.37418(11) 0.0223(6) Uani 0.75 1 d P . 1
H1 H 0.1320 0.9725 0.3527 0.027 Uiso 0.75 1 d PR . 1
C1' C 0.1197(4) 0.740(3) 0.3599(5) 0.038(3) Uani 0.25 1 d PU . 2
H1' H 0.1248 0.7644 0.3279 0.046 Uiso 0.25 1 d PR . 2
C2 C 0.18684(6) 0.7052(5) 0.38162(7) 0.0196(4) Uani 1 1 d . . .
C3 C 0.20983(7) 0.8112(5) 0.42655(7) 0.0212(5) Uani 1 1 d . . .
H3A H 0.2037 0.9761 0.4279 0.025 Uiso 1 1 calc R . .
H3B H 0.2019 0.7380 0.4555 0.025 Uiso 1 1 calc R . .
C4 C 0.25313(7) 0.7823(5) 0.42680(9) 0.0246(5) Uani 1 1 d . . .
H4A H 0.2665 0.8420 0.4573 0.030 Uiso 1 1 calc R . .
H4B H 0.2617 0.8729 0.4003 0.030 Uiso 1 1 calc R . .
C5 C 0.26416(7) 0.5308(5) 0.42107(9) 0.0274(5) Uani 1 1 d . . .
H5A H 0.2921 0.5193 0.4194 0.033 Uiso 1 1 calc R . .
H5B H 0.2582 0.4427 0.4493 0.033 Uiso 1 1 calc R . .
C6 C 0.24234(7) 0.4292(5) 0.37562(9) 0.0252(5) Uani 1 1 d . . .
H6A H 0.2489 0.2653 0.3734 0.030 Uiso 1 1 calc R . .
H6B H 0.2502 0.5080 0.3472 0.030 Uiso 1 1 calc R . .
C7 C 0.19904(7) 0.4550(5) 0.37605(9) 0.0243(5) Uani 1 1 d . . .
H7A H 0.1910 0.3638 0.4028 0.029 Uiso 1 1 calc R . .
H7B H 0.1856 0.3930 0.3458 0.029 Uiso 1 1 calc R . .
C8 C 0.19239(7) 0.8344(5) 0.33773(8) 0.0227(5) Uani 1 1 d . . .
C9 C 0.19310(7) 0.9345(5) 0.30030(8) 0.0232(5) Uani 1 1 d . . .
C10 C 0.19008(7) 1.0528(5) 0.25502(7) 0.0212(5) Uani 1 1 d . . .
C11 C 0.20935(7) 1.2572(5) 0.24942(8) 0.0242(5) Uani 1 1 d . . .
H11 H 0.2265 1.3165 0.2752 0.029 Uiso 1 1 calc R . .
C12 C 0.20345(7) 1.3750(5) 0.20605(9) 0.0255(5) Uani 1 1 d . . .
H12 H 0.2166 1.5148 0.2024 0.031 Uiso 1 1 calc R . .
C13 C 0.17844(7) 1.2890(5) 0.16800(8) 0.0240(5) Uani 1 1 d . . .
H13 H 0.1742 1.3718 0.1388 0.029 Uiso 1 1 calc R . .
C14 C 0.15965(6) 1.0815(5) 0.17272(8) 0.0218(5) Uani 1 1 d . . .
C15 C 0.16535(7) 0.9629(5) 0.21651(8) 0.0219(5) Uani 1 1 d . . .
H15 H 0.1525 0.8222 0.2201 0.026 Uiso 1 1 calc RD . .
C16 C 0.13453(7) 0.9864(5) 0.13323(8) 0.0242(5) Uani 1 1 d . . .
C17 C 0.11428(7) 0.9007(5) 0.10021(8) 0.0248(5) Uani 1 1 d . . .
C18 C 0.09179(6) 0.7799(5) 0.06004(8) 0.0220(5) Uani 1 1 d . . .
C19 C 0.09378(7) 0.9087(5) 0.01271(9) 0.0283(6) Uani 1 1 d . . .
H19A H 0.0773 0.8305 -0.0134 0.034 Uiso 1 1 calc R . .
H19B H 0.0838 1.0658 0.0156 0.034 Uiso 1 1 calc R . .
C20 C 0.13507(8) 0.9202(7) -0.00014(9) 0.0370(7) Uani 1 1 d . . .
H20A H 0.1350 0.9967 -0.0315 0.044 Uiso 1 1 calc R . .
H20B H 0.1509 1.0136 0.0241 0.044 Uiso 1 1 calc R . .
C21 C 0.15313(9) 0.6847(7) -0.00245(11) 0.0442(9) Uani 1 1 d . . .
H21A H 0.1397 0.5986 -0.0298 0.053 Uiso 1 1 calc R . .
H21B H 0.1803 0.7013 -0.0078 0.053 Uiso 1 1 calc R . .
C22 C 0.15074(8) 0.5526(6) 0.04351(13) 0.0382(7) Uani 1 1 d . . .
H22A H 0.1672 0.6271 0.0701 0.046 Uiso 1 1 calc R . .
H22B H 0.1604 0.3954 0.0399 0.046 Uiso 1 1 calc R . .
C23 C 0.10919(8) 0.5419(5) 0.05580(12) 0.0326(6) Uani 1 1 d . . .
H23A H 0.0933 0.4548 0.0306 0.039 Uiso 1 1 calc R . .
H23B H 0.1088 0.4593 0.0865 0.039 Uiso 1 1 calc R . .
C24 C 0.03453(9) 0.9124(7) 0.08804(13) 0.0275(7) Uani 0.75 1 d P A 1
H24 H 0.0501 1.0388 0.1001 0.033 Uiso 0.75 1 d PR A 1
C25 C -0.00671(9) 0.9019(7) 0.09520(13) 0.0276(7) Uani 0.75 1 d P A 1
C26 C -0.02271(11) 1.0764(8) 0.11924(15) 0.0360(9) Uani 0.75 1 d P A 1
H26 H -0.0076 1.2060 0.1295 0.043 Uiso 0.75 1 calc PR A 1
C27 C -0.06096(10) 1.0642(8) 0.12861(14) 0.0332(8) Uani 0.75 1 d P A 1
H27 H -0.0717 1.1864 0.1448 0.040 Uiso 0.75 1 calc PR A 1
C28 C -0.08318(9) 0.8752(7) 0.11446(11) 0.0246(7) Uani 0.75 1 d P . 1
C29 C -0.06760(7) 0.6954(6) 0.08886(9) 0.0301(6) Uani 1 1 d . . .
H29 H -0.0838 0.5709 0.0772 0.036 Uiso 0.75 1 d PR . 1
H29' H -0.0876 0.6751 0.0626 0.036 Uiso 0.25 1 d PR . 2
C30 C -0.02963(7) 0.7083(6) 0.07931(10) 0.0321(6) Uani 1 1 d . A .
H30 H -0.0195 0.5911 0.0611 0.039 Uiso 0.75 1 d PR B 1
H30' H -0.0248 0.7024 0.0468 0.039 Uiso 0.25 1 d PR B 2
C24' C 0.0395(4) 0.774(3) 0.1078(5) 0.039(3) Uani 0.25 1 d PU A 2
H24' H 0.0594 0.7779 0.1347 0.047 Uiso 0.25 1 d PR A 2
C25' C -0.0016(4) 0.748(3) 0.1167(5) 0.047(3) Uani 0.25 1 d PU A 2
C26' C -0.0118(5) 0.800(4) 0.1610(7) 0.063(4) Uani 0.25 1 d PU A 2
H26' H 0.0084 0.8187 0.1871 0.076 Uiso 0.25 1 d PR A 2
C27' C -0.0497(5) 0.779(4) 0.1702(7) 0.064(4) Uani 0.25 1 d PU A 2
H27' H -0.0557 0.7918 0.2021 0.077 Uiso 0.25 1 d PR A 2
C28' C -0.0786(4) 0.723(3) 0.1313(5) 0.038(3) Uani 0.25 1 d PU . 2
O1S O 0.1067(4) 0.388(3) 0.2668(6) 0.105(4) Uani 0.30 1 d PDU C -1
O2S O -0.0755(3) 0.487(3) 0.2276(5) 0.107(3) Uani 0.30 1 d PDU C -1
C1S C 0.0415(3) 0.346(2) 0.2346(4) 0.106(2) Uani 0.30 1 d PGDU C -1
C2S C 0.0281(3) 0.553(3) 0.2149(6) 0.106(3) Uani 0.30 1 d PGDU C -1
H2SA H 0.0455 0.6585 0.2035 0.127 Uiso 0.30 1 calc PR C -1
C3S C -0.0107(4) 0.606(3) 0.2120(6) 0.104(3) Uani 0.30 1 d PGDU C -1
H3SA H -0.0198 0.7477 0.1985 0.125 Uiso 0.30 1 calc PR C -1
C4S C -0.0361(3) 0.452(2) 0.2288(4) 0.104(2) Uani 0.30 1 d PGDU C -1
C5S C -0.0227(3) 0.245(2) 0.2485(7) 0.1032(19) Uani 0.30 1 d PGDU C -1
H5SA H -0.0401 0.1402 0.2599 0.124 Uiso 0.30 1 calc PR C -1
C6S C 0.0161(4) 0.192(2) 0.2514(7) 0.1032(19) Uani 0.30 1 d PGDU C -1
H6SA H 0.0253 0.0509 0.2649 0.124 Uiso 0.30 1 calc PR C -1
C7S C 0.0834(3) 0.288(3) 0.2379(6) 0.108(3) Uani 0.30 1 d PDU C -1
H7SA H 0.0920 0.1747 0.2175 0.130 Uiso 0.30 1 calc PR C -1
C8S C -0.0916(6) 0.516(5) 0.2713(6) 0.105(4) Uani 0.30 1 d PDU C -1
H8SA H -0.1154 0.4275 0.2700 0.157 Uiso 0.30 1 calc PR C -1
H8SB H -0.0971 0.6778 0.2759 0.157 Uiso 0.30 1 calc PR C -1
H8SC H -0.0734 0.4613 0.2980 0.157 Uiso 0.30 1 calc PR C -1
O1S' O 0.1154(4) 0.505(4) 0.2497(9) 0.095(4) Uani 0.20 1 d PDU D -3
O2S' O -0.0663(3) 0.606(4) 0.2687(6) 0.089(3) Uani 0.20 1 d PDU D -3
C2S' C 0.0475(3) 0.524(4) 0.2435(6) 0.084(3) Uani 0.20 1 d PGDU D -3
C3S' C 0.0211(4) 0.602(4) 0.2061(6) 0.084(3) Uani 0.20 1 d PGDU D -3
H3SB H 0.0290 0.6306 0.1756 0.100 Uiso 0.20 1 calc PR D -3
C4S' C -0.0168(4) 0.639(4) 0.2136(6) 0.084(3) Uani 0.20 1 d PGDU D -3
H4SA H -0.0348 0.6921 0.1880 0.101 Uiso 0.20 1 calc PR D -3
C5S' C -0.0284(3) 0.597(4) 0.2583(6) 0.085(3) Uani 0.20 1 d PGDU D -3
C6S' C -0.0021(4) 0.519(4) 0.2956(5) 0.084(3) Uani 0.20 1 d PGDU D -3
H6SB H -0.0100 0.4911 0.3262 0.101 Uiso 0.20 1 calc PR D -3
C1S' C 0.0359(4) 0.483(4) 0.2882(5) 0.084(3) Uani 0.20 1 d PGDU D -3
H1SC H 0.0539 0.4297 0.3137 0.101 Uiso 0.20 1 calc PR D -3
C7S' C 0.0847(4) 0.423(4) 0.2320(8) 0.086(3) Uani 0.20 1 d PDU D -3
H7SC H 0.0845 0.2951 0.2111 0.103 Uiso 0.20 1 calc PR D -3
C8S' C -0.0949(5) 0.713(5) 0.2362(8) 0.076(4) Uani 0.20 1 d PDU D -3
H8SD H -0.1031 0.8552 0.2504 0.114 Uiso 0.20 1 calc PR D -3
H8SE H -0.1169 0.6106 0.2295 0.114 Uiso 0.20 1 calc PR D -3
H8SF H -0.0844 0.7481 0.2063 0.114 Uiso 0.20 1 calc PR D -3

loop_
_atom_site_aniso_label
_atom_site_aniso_U_11
_atom_site_aniso_U_22
_atom_site_aniso_U_33
_atom_site_aniso_U_23
_atom_site_aniso_U_13
_atom_site_aniso_U_12
N1 0.0242(9) 0.0379(14) 0.0150(9) 0.0018(8) 0.0023(6) -0.0001(8)
N2 0.0237(9) 0.0416(15) 0.0183(9) 0.0019(9) -0.0006(7) -0.0029(9)
C1 0.0270(14) 0.0234(19) 0.0165(13) -0.0017(12) 0.0025(10) -0.0050(12)
C1' 0.036(4) 0.046(5) 0.032(4) 0.008(4) 0.001(3) 0.010(4)
C2 0.0244(9) 0.0242(13) 0.0104(8) 0.0004(8) 0.0024(7) -0.0005(8)
C3 0.0295(10) 0.0237(13) 0.0100(9) -0.0020(8) 0.0010(7) 0.0006(9)
C4 0.0273(10) 0.0286(15) 0.0171(10) -0.0029(9) -0.0009(8) -0.0020(9)
C5 0.0297(11) 0.0303(16) 0.0210(11) 0.0029(10) -0.0018(8) 0.0057(10)
C6 0.0329(11) 0.0190(14) 0.0240(11) -0.0023(9) 0.0047(8) 0.0024(9)
C7 0.0308(11) 0.0237(14) 0.0189(10) -0.0024(9) 0.0045(8) -0.0025(9)
C8 0.0264(10) 0.0283(14) 0.0130(9) -0.0016(9) 0.0011(7) -0.0020(9)
C9 0.0281(10) 0.0287(15) 0.0126(9) 0.0009(9) 0.0010(7) 0.0002(9)
C10 0.0279(10) 0.0265(14) 0.0092(9) -0.0012(8) 0.0022(7) 0.0005(9)
C11 0.0325(11) 0.0277(15) 0.0121(9) -0.0030(9) 0.0021(7) -0.0023(9)
C12 0.0337(11) 0.0250(14) 0.0182(10) 0.0003(9) 0.0054(8) -0.0030(9)
C13 0.0296(11) 0.0285(15) 0.0142(9) 0.0051(9) 0.0037(7) 0.0001(9)
C14 0.0258(10) 0.0292(14) 0.0100(9) 0.0003(8) 0.0008(7) 0.0024(9)
C15 0.0283(10) 0.0259(14) 0.0110(9) -0.0010(8) 0.0009(7) -0.0003(9)
C16 0.0277(10) 0.0314(15) 0.0133(9) 0.0013(9) 0.0017(7) -0.0002(9)
C17 0.0249(10) 0.0347(16) 0.0145(9) -0.0004(9) 0.0011(7) -0.0002(9)
C18 0.0234(9) 0.0272(14) 0.0147(9) 0.0014(9) -0.0004(7) -0.0012(8)
C19 0.0326(11) 0.0327(16) 0.0176(10) 0.0061(10) -0.0048(8) -0.0043(10)
C20 0.0364(13) 0.057(2) 0.0163(11) 0.0109(12) -0.0026(9) -0.0134(13)
C21 0.0341(13) 0.068(3) 0.0310(14) -0.0256(16) 0.0079(10) -0.0079(14)
C22 0.0325(13) 0.0282(17) 0.0529(19) -0.0103(14) 0.0019(12) 0.0042(11)
C23 0.0328(12) 0.0213(15) 0.0421(16) 0.0009(11) -0.0017(10) -0.0024(10)
C24 0.0233(13) 0.033(2) 0.0263(16) 0.0003(14) 0.0022(11) 0.0016(13)
C25 0.0248(14) 0.032(2) 0.0259(15) -0.0004(14) 0.0022(11) 0.0013(13)
C26 0.0297(16) 0.037(2) 0.041(2) -0.0088(18) 0.0054(14) -0.0038(15)
C27 0.0305(16) 0.036(2) 0.0336(18) -0.0061(16) 0.0079(13) 0.0046(14)
C28 0.0214(12) 0.035(2) 0.0169(13) -0.0006(13) 0.0010(9) 0.0012(12)
C29 0.0246(10) 0.0431(18) 0.0220(11) -0.0027(11) 0.0003(8) -0.0022(10)
C30 0.0259(11) 0.0469(19) 0.0232(12) -0.0038(11) 0.0015(8) -0.0009(11)
C24' 0.037(4) 0.047(5) 0.034(4) 0.000(4) 0.004(3) -0.011(4)
C25' 0.042(4) 0.056(5) 0.043(5) -0.001(4) 0.001(4) -0.011(4)
C26' 0.057(5) 0.073(6) 0.059(6) 0.000(4) 0.007(4) -0.009(4)
C27' 0.060(6) 0.071(6) 0.061(6) -0.002(4) 0.008(4) -0.010(4)
C28' 0.036(4) 0.043(5) 0.035(4) -0.004(4) 0.001(3) -0.005(4)
O1S 0.103(4) 0.108(5) 0.107(5) 0.002(4) 0.021(4) 0.009(4)
O2S 0.104(3) 0.109(4) 0.108(4) -0.002(3) 0.009(3) 0.004(3)
C1S 0.106(3) 0.108(3) 0.104(3) 0.000(3) 0.015(3) 0.004(3)
C2S 0.105(3) 0.109(4) 0.104(4) 0.001(3) 0.014(3) 0.003(3)
C3S 0.104(3) 0.106(4) 0.101(4) 0.001(3) 0.011(3) 0.004(3)
C4S 0.102(3) 0.106(3) 0.103(3) -0.001(3) 0.009(3) 0.003(3)
C5S 0.104(3) 0.105(3) 0.101(3) -0.002(2) 0.012(2) 0.005(2)
C6S 0.104(3) 0.105(3) 0.101(3) -0.002(2) 0.012(2) 0.005(2)
C7S 0.108(3) 0.110(4) 0.107(4) 0.001(3) 0.017(3) 0.006(3)
C8S 0.106(5) 0.103(6) 0.104(5) -0.003(4) 0.008(4) 0.000(4)
O1S' 0.089(4) 0.095(6) 0.101(6) 0.000(4) 0.013(4) -0.003(4)
O2S' 0.086(4) 0.093(5) 0.086(4) 0.001(3) 0.010(3) 0.007(3)
C2S' 0.084(4) 0.086(4) 0.081(4) 0.002(3) 0.010(3) 0.002(3)
C3S' 0.084(4) 0.086(4) 0.081(4) 0.001(3) 0.009(3) 0.002(3)
C4S' 0.085(4) 0.085(4) 0.081(4) 0.002(3) 0.008(3) 0.005(3)
C5S' 0.085(4) 0.088(4) 0.083(4) 0.001(3) 0.010(3) 0.006(3)
C6S' 0.085(4) 0.088(4) 0.081(4) 0.000(3) 0.010(3) 0.006(3)
C1S' 0.083(4) 0.088(4) 0.081(4) 0.001(3) 0.010(3) 0.004(3)
C7S' 0.085(4) 0.087(5) 0.085(5) 0.000(4) 0.012(3) 0.000(3)
C8S' 0.077(5) 0.079(6) 0.074(6) -0.002(4) 0.018(4) 0.006(4)

loop_
_atom_type_symbol
_atom_type_description
_atom_type_scat_dispersion_real
_atom_type_scat_dispersion_imag
_atom_type_scat_source
C C 0.0033 0.0016 'International Tables Vol C Tables 4.2.6.8 and 6.1.1.4'
H H 0.0000 0.0000 'International Tables Vol C Tables 4.2.6.8 and 6.1.1.4'
N N 0.0061 0.0033 'International Tables Vol C Tables 4.2.6.8 and 6.1.1.4'
O O 0.0106 0.0060 'International Tables Vol C Tables 4.2.6.8 and 6.1.1.4'

loop_
_geom_angle_atom_site_label_1
_geom_angle_atom_site_label_2
_geom_angle_atom_site_label_3
_geom_angle
_geom_angle_site_symmetry_3
C1' N1 C1 38.7(8) .
C1' N1 C2 122.2(7) .
C1 N1 C2 119.7(2) .
C24' N2 C24 45.4(7) .
C24' N2 C18 120.9(6) .
C24 N2 C18 118.1(3) .
N1 C1 C28 121.0(3) 2
N1 C1' C28' 122.4(11) 2
C8 C2 N1 112.45(19) .
C8 C2 C7 109.56(19) .
N1 C2 C7 107.3(2) .
C8 C2 C3 111.6(2) .
N1 C2 C3 105.85(18) .
C7 C2 C3 109.95(19) .
C4 C3 C2 112.35(19) .
C3 C4 C5 111.6(2) .
C6 C5 C4 110.7(2) .
C5 C6 C7 110.7(2) .
C6 C7 C2 112.6(2) .
C9 C8 C2 173.4(2) .
C8 C9 C10 174.6(2) .
C11 C10 C15 119.8(2) .
C11 C10 C9 121.8(2) .
C15 C10 C9 118.3(2) .
C10 C11 C12 120.0(2) .
C13 C12 C11 120.4(3) .
C12 C13 C14 120.1(2) .
C13 C14 C15 119.6(2) .
C13 C14 C16 120.9(2) .
C15 C14 C16 119.5(2) .
C10 C15 C14 119.9(2) .
C17 C16 C14 177.9(3) .
C16 C17 C18 175.3(3) .
C17 C18 N2 113.2(2) .
C17 C18 C23 108.2(2) .
N2 C18 C23 108.3(2) .
C17 C18 C19 110.6(2) .
N2 C18 C19 107.94(18) .
C23 C18 C19 108.5(2) .
C20 C19 C18 111.6(2) .
C21 C20 C19 112.4(3) .
C22 C21 C20 111.0(2) .
C21 C22 C23 111.3(2) .
C18 C23 C22 112.2(2) .
N2 C24 C25 121.8(3) .
C26 C25 C30 119.5(3) .
C26 C25 C24 119.8(3) .
C30 C25 C24 120.7(3) .
C25 C26 C27 120.7(4) .
C28 C27 C26 120.4(4) .
C27 C28 C29 119.9(3) .
C27 C28 C1 119.3(3) 2
C29 C28 C1 120.7(3) 2
C28' C29 C30 124.4(6) .
C28' C29 C28 43.4(7) .
C30 C29 C28 119.6(3) .
C25' C30 C29 118.4(7) .
C25' C30 C25 45.6(7) .
C29 C30 C25 119.9(3) .
N2 C24' C25' 123.3(11) .
C30 C25' C26' 119.5(13) .
C30 C25' C24' 120.3(12) .
C26' C25' C24' 119.4(13) .
C25' C26' C27' 120.7(17) .
C26' C27' C28' 118.9(17) .
C29 C28' C27' 117.4(12) .
C29 C28' C1' 123.8(10) 2
C27' C28' C1' 117.8(13) 2
C4S O2S C8S 119.7(9) .
C2S C1S C6S 120.0 .
C2S C1S C7S 120.2(5) .
C6S C1S C7S 119.8(5) .
C1S C2S C3S 120.0 .
C4S C3S C2S 120.0 .
C5S C4S C3S 120.0 .
C5S C4S O2S 115.1(9) .
C3S C4S O2S 124.9(9) .
C4S C5S C6S 120.0 .
C5S C6S C1S 120.0 .
O1S C7S C1S 120.0(10) .
C5S' O2S' C8S' 120.0(10) .
C3S' C2S' C1S' 120.0 .
C3S' C2S' C7S' 119.0(6) .
C1S' C2S' C7S' 118.8(6) .
C2S' C3S' C4S' 120.0 .
C3S' C4S' C5S' 120.0 .
C4S' C5S' C6S' 120.0 .
C4S' C5S' O2S' 125.0(9) .
C6S' C5S' O2S' 114.7(9) .
C1S' C6S' C5S' 120.0 .
C6S' C1S' C2S' 120.0 .
O1S' C7S' C2S' 120.2(11) .

loop_
_geom_bond_atom_site_label_1
_geom_bond_atom_site_label_2
_geom_bond_distance
_geom_bond_site_symmetry_2
N1 C1' 1.220(12) .
N1 C1 1.292(4) .
N1 C2 1.484(3) .
N2 C24' 1.273(13) .
N2 C24 1.282(5) .
N2 C18 1.486(3) .
C1 C28 1.486(4) 2
C1' C28' 1.496(17) 2
C2 C8 1.481(3) .
C2 C7 1.539(4) .
C2 C3 1.545(3) .
C3 C4 1.529(3) .
C4 C5 1.535(4) .
C5 C6 1.529(4) .
C6 C7 1.530(3) .
C8 C9 1.208(3) .
C9 C10 1.442(3) .
C10 C11 1.393(4) .
C10 C15 1.406(3) .
C11 C12 1.395(3) .
C12 C13 1.394(3) .
C13 C14 1.396(4) .
C14 C15 1.407(3) .
C14 C16 1.444(3) .
C16 C17 1.208(3) .
C17 C18 1.478(3) .
C18 C23 1.531(4) .
C18 C19 1.539(3) .
C19 C20 1.538(4) .
C20 C21 1.521(6) .
C21 C22 1.517(5) .
C22 C23 1.541(4) .
C24 C25 1.487(4) .
C25 C26 1.381(6) .
C25 C30 1.430(5) .
C26 C27 1.402(5) .
C27 C28 1.384(6) .
C28 C29 1.421(5) .
C28 C1 1.486(4) 2
C29 C28' 1.309(14) .
C29 C30 1.394(3) .
C30 C25' 1.370(14) .
C24' C25' 1.503(18) .
C25' C26' 1.37(2) .
C26' C27' 1.39(2) .
C27' C28' 1.44(2) .
C28' C1' 1.496(17) 2
O1S C7S 1.228(5) .
O2S C4S 1.395(5) .
O2S C8S 1.423(5) .
C1S C2S 1.3900 .
C1S C6S 1.3900 .
C1S C7S 1.503(4) .
C2S C3S 1.3900 .
C3S C4S 1.3900 .
C4S C5S 1.3900 .
C5S C6S 1.3900 .
O1S' C7S' 1.227(6) .
O2S' C5S' 1.396(5) .
O2S' C8S' 1.420(6) .
C2S' C3S' 1.3900 .
C2S' C1S' 1.3900 .
C2S' C7S' 1.507(5) .
C3S' C4S' 1.3900 .
C4S' C5S' 1.3900 .
C5S' C6S' 1.3900 .
C6S' C1S' 1.3900 .

loop_
_geom_torsion_atom_site_label_1
_geom_torsion_atom_site_label_2
_geom_torsion_atom_site_label_3
_geom_torsion_atom_site_label_4
_geom_torsion
_geom_torsion_site_symmetry_1
_geom_torsion_site_symmetry_4
C1' N1 C1 C28 78.0(11) . 2
C2 N1 C1 C28 -176.3(3) . 2
C1 N1 C1' C28' -85.6(16) . 2
C2 N1 C1' C28' 175.8(11) . 2
C1' N1 C2 C8 21.2(10) . .
C1 N1 C2 C8 -24.2(3) . .
C1' N1 C2 C7 -99.3(10) . .
C1 N1 C2 C7 -144.7(3) . .
C1' N1 C2 C3 143.3(10) . .
C1 N1 C2 C3 97.9(3) . .
C8 C2 C3 C4 -68.8(3) . .
N1 C2 C3 C4 168.5(2) . .
C7 C2 C3 C4 53.0(3) . .
C2 C3 C4 C5 -54.6(3) . .
C3 C4 C5 C6 55.8(3) . .
C4 C5 C6 C7 -56.4(3) . .
C5 C6 C7 C2 56.8(3) . .
C8 C2 C7 C6 68.7(2) . .
N1 C2 C7 C6 -168.96(19) . .
C3 C2 C7 C6 -54.3(3) . .
N1 C2 C8 C9 -27(3) . .
C7 C2 C8 C9 92(2) . .
C3 C2 C8 C9 -146(2) . .
C2 C8 C9 C10 15(5) . .
C8 C9 C10 C11 131(3) . .
C8 C9 C10 C15 -46(3) . .
C15 C10 C11 C12 1.4(4) . .
C9 C10 C11 C12 -175.2(2) . .
C10 C11 C12 C13 -0.3(4) . .
C11 C12 C13 C14 -1.3(4) . .
C12 C13 C14 C15 1.6(4) . .
C12 C13 C14 C16 -178.1(2) . .
C11 C10 C15 C14 -1.0(4) . .
C9 C10 C15 C14 175.7(2) . .
C13 C14 C15 C10 -0.5(4) . .
C16 C14 C15 C10 179.3(2) . .
C13 C14 C16 C17 118(8) . .
C15 C14 C16 C17 -61(8) . .
C14 C16 C17 C18 -1(10) . .
C16 C17 C18 N2 128(3) . .
C16 C17 C18 C23 8(3) . .
C16 C17 C18 C19 -111(3) . .
C24' N2 C18 C17 -18.0(9) . .
C24 N2 C18 C17 34.6(4) . .
C24' N2 C18 C23 102.0(9) . .
C24 N2 C18 C23 154.6(3) . .
C24' N2 C18 C19 -140.7(9) . .
C24 N2 C18 C19 -88.1(3) . .
C17 C18 C19 C20 62.5(3) . .
N2 C18 C19 C20 -173.2(2) . .
C23 C18 C19 C20 -56.1(3) . .
C18 C19 C20 C21 55.8(3) . .
C19 C20 C21 C22 -53.8(3) . .
C20 C21 C22 C23 53.8(3) . .
C17 C18 C23 C22 -63.0(3) . .
N2 C18 C23 C22 174.0(2) . .
C19 C18 C23 C22 57.1(3) . .
C21 C22 C23 C18 -56.9(3) . .
C24' N2 C24 C25 -74.5(9) . .
C18 N2 C24 C25 178.5(3) . .
N2 C24 C25 C26 178.8(4) . .
N2 C24 C25 C30 1.5(5) . .
C30 C25 C26 C27 0.7(6) . .
C24 C25 C26 C27 -176.6(4) . .
C25 C26 C27 C28 0.9(6) . .
C26 C27 C28 C29 -2.1(6) . .
C26 C27 C28 C1 178.6(4) . 2
C27 C28 C29 C28' 111.9(9) . .
C1 C28 C29 C28' -68.8(8) 2 .
C27 C28 C29 C30 1.7(5) . .
C1 C28 C29 C30 -179.0(3) 2 .
C28' C29 C30 C25' 1.2(13) . .
C28 C29 C30 C25' 52.6(10) . .
C28' C29 C30 C25 -51.5(10) . .
C28 C29 C30 C25 -0.1(4) . .
C26 C25 C30 C25' -103.0(10) . .
C24 C25 C30 C25' 74.3(10) . .
C26 C25 C30 C29 -1.1(5) . .
C24 C25 C30 C29 176.2(3) . .
C24 N2 C24' C25' 79.6(15) . .
C18 N2 C24' C25' 180.0(11) . .
C29 C30 C25' C26' -8(2) . .
C25 C30 C25' C26' 97.7(19) . .
C29 C30 C25' C24' -177.2(11) . .
C25 C30 C25' C24' -72.0(14) . .
N2 C24' C25' C30 -3(2) . .
N2 C24' C25' C26' -172.5(16) . .
C30 C25' C26' C27' 10(3) . .
C24' C25' C26' C27' 179.5(18) . .
C25' C26' C27' C28' -6(3) . .
C30 C29 C28' C27' 2.9(19) . .
C28 C29 C28' C27' -95.5(16) . .
C30 C29 C28' C1' 171.4(11) . 2
C28 C29 C28' C1' 73.0(14) . 2
C26' C27' C28' C29 -1(3) . .
C26' C27' C28' C1' -170.0(18) . 2
C6S C1S C2S C3S 0.0 . .
C7S C1S C2S C3S 180.0 . .
C1S C2S C3S C4S 0.0 . .
C2S C3S C4S C5S 0.0 . .
C2S C3S C4S O2S 180.0 . .
C8S O2S C4S C5S 67(2) . .
C8S O2S C4S C3S -113(2) . .
C3S C4S C5S C6S 0.0 . .
O2S C4S C5S C6S 180.0 . .
C4S C5S C6S C1S 0.0 . .
C2S C1S C6S C5S 0.0 . .
C7S C1S C6S C5S 180.0 . .
C2S C1S C7S O1S 72(2) . .
C6S C1S C7S O1S -108(2) . .
C1S' C2S' C3S' C4S' 0.0 . .
C7S' C2S' C3S' C4S' 162.7(17) . .
C2S' C3S' C4S' C5S' 0.0 . .
C3S' C4S' C5S' C6S' 0.0 . .
C3S' C4S' C5S' O2S' -173(2) . .
C8S' O2S' C5S' C4S' -16(3) . .
C8S' O2S' C5S' C6S' 171(2) . .
C4S' C5S' C6S' C1S' 0.0 . .
O2S' C5S' C6S' C1S' 174(2) . .
C5S' C6S' C1S' C2S' 0.0 . .
C3S' C2S' C1S' C6S' 0.0 . .
C7S' C2S' C1S' C6S' -162.8(16) . .
C3S' C2S' C7S' O1S' 122(2) . .
C1S' C2S' C7S' O1S' -75(3) . .
